data_4131627
loop_
_publ_author_name
'Qu, Hang'
'Wang, Yu'
'Li, Zhihao'
'Wang, Xinchang'
'Fang, Hongxun'
'Tian, Zhongqun'
'Cao, Xiaoyu'

_publ_section_title
;
 Molecular Face-Rotating Cube with Emergent Chiral and Fluorescence
 Properties.
;
_journal_issue 50
_journal_name_full 'Journal of the American Chemical Society'
_journal_page_first 18142
_journal_page_last 18145
_journal_paper_doi 10.1021/jacs.7b07657
_journal_volume 139
_journal_year 2017
_chemical_absolute_configuration
;
The absolute configuration of 4P2M-2 in crystal was assigned by comparing the (ZINDO/S)-predicted circular dichroism(CD) spectrum 
of crystal structures to the experimental CD spectrum, instead of anomalous dispersion effects in diffraction measurements on 
the crystal and the derived Flack x parameter. The cage crystal contains only light atoms (N, O, C, H) and has large void regions, 
therefore it&#x00A1;&#x00AF;s extremely difficult to determine the absolute configuration by the Flack x parameter with such large uncertainty. 
However,the (ZINDO/S)-predicted CD spectrum by using crystal structures highly matched the experimental one
(see Supplementary Method).Therefore, this evidence can be used to determine the absolute configuration of 4P2M-2.
;
_chemical_formula_moiety 'C228 H216 N32'
_chemical_formula_sum 'C228 H216 N32'
_chemical_formula_weight 3404.32
_chemical_melting_point ?
_chemical_name_common 4P2M-2
_space_group_crystal_system hexagonal
_space_group_IT_number 180
_space_group_name_Hall 'P 62 2 (0 0 4)'
_space_group_name_H-M_alt 'P 62 2 2'
_atom_sites_solution_hydrogens geom
_atom_sites_solution_primary dual
_atom_sites_solution_secondary difmap
_audit_creation_date 2017-05-10
_audit_creation_method
;
Olex2 1.2-alpha
(compiled 2017.03.28 svn.r3405 for OlexSys, GUI svn.r5335)
;
_cell_angle_alpha 90
_cell_angle_beta 90
_cell_angle_gamma 120
_cell_formula_units_Z 3
_cell_length_a 35.6733(20)
_cell_length_b 35.6733(20)
_cell_length_c 22.6222(16)
_cell_measurement_reflns_used 3014
_cell_measurement_temperature 150.00(10)
_cell_measurement_theta_max 57.8280
_cell_measurement_theta_min 3.7600
_cell_volume 24932(3)
_computing_cell_refinement
;
CrysAlisPro, Agilent Technologies,
Version 1.171.37.35 (release 13-08-2014 CrysAlis171 .NET)
(compiled Aug 13 2014,18:06:01)
;
_computing_data_collection
;
CrysAlisPro, Agilent Technologies,
Version 1.171.37.35 (release 13-08-2014 CrysAlis171 .NET)
(compiled Aug 13 2014,18:06:01)
;
_computing_data_reduction
;
CrysAlisPro, Agilent Technologies,
Version 1.171.37.35 (release 13-08-2014 CrysAlis171 .NET)
(compiled Aug 13 2014,18:06:01)
;
_computing_molecular_graphics 'Olex2 (Dolomanov et al., 2009)'
_computing_publication_material 'Olex2 (Dolomanov et al., 2009)'
_computing_structure_refinement 'ShelXL (Sheldrick, 2015)'
_computing_structure_solution 'ShelXD (Sheldrick, 2008)'
_diffrn_ambient_environment N~2~
_diffrn_ambient_temperature 150.00(10)
_diffrn_detector 'CCD plate'
_diffrn_detector_area_resol_mean 10.6525
_diffrn_detector_type Atlas
_diffrn_measured_fraction_theta_full 0.999
_diffrn_measured_fraction_theta_max 0.999
_diffrn_measurement_details
;
#__ type_ start__ end____ width___ exp.time_
  1 omega -104.00  -21.00   1.0000   10.0000
omega____ theta____ kappa____ phi______ frames
    -      -41.3288  -57.0000  -60.0000 83

#__ type_ start__ end____ width___ exp.time_
  2 omega  -94.00  -10.00   1.0000   10.0000
omega____ theta____ kappa____ phi______ frames
    -      -41.3288  125.0000   90.0000 84

#__ type_ start__ end____ width___ exp.time_
  3 omega   27.00  110.00   1.0000  140.0000
omega____ theta____ kappa____ phi______ frames
    -       89.3368  -77.0000   30.0000 83

#__ type_ start__ end____ width___ exp.time_
  4 omega   97.00  150.00   1.0000  140.0000
omega____ theta____ kappa____ phi______ frames
    -       89.3368  125.0000  120.0000 53

#__ type_ start__ end____ width___ exp.time_
  5 omega   94.00  163.00   1.0000  140.0000
omega____ theta____ kappa____ phi______ frames
    -       89.3368  125.0000  -30.0000 69

#__ type_ start__ end____ width___ exp.time_
  6 omega  101.00  163.00   1.0000  140.0000
omega____ theta____ kappa____ phi______ frames
    -       89.3368  125.0000  -60.0000 62

#__ type_ start__ end____ width___ exp.time_
  7 omega   57.00  113.00   1.0000  140.0000
omega____ theta____ kappa____ phi______ frames
    -       89.3368   77.0000 -150.0000 56
;
_diffrn_measurement_device 'four-circle diffractometer'
_diffrn_measurement_device_type 'SuperNova, Dual, Cu at zero, Atlas'
_diffrn_measurement_method '\w scans'
_diffrn_orient_matrix_UB_11 -0.0413808000
_diffrn_orient_matrix_UB_12 -0.0379542000
_diffrn_orient_matrix_UB_13 0.0264598000
_diffrn_orient_matrix_UB_21 -0.0056522000
_diffrn_orient_matrix_UB_22 0.0318618000
_diffrn_orient_matrix_UB_23 0.0399018000
_diffrn_orient_matrix_UB_31 -0.0272230000
_diffrn_orient_matrix_UB_32 0.0054442000
_diffrn_orient_matrix_UB_33 -0.0484640000
_diffrn_radiation_monochromator mirror
_diffrn_radiation_probe x-ray
_diffrn_radiation_type CuK\a
_diffrn_radiation_wavelength 1.54184
_diffrn_reflns_av_R_equivalents 0.1669
_diffrn_reflns_av_unetI/netI 0.1004
_diffrn_reflns_Laue_measured_fraction_full 0.999
_diffrn_reflns_Laue_measured_fraction_max 0.999
_diffrn_reflns_limit_h_max 33
_diffrn_reflns_limit_h_min -40
_diffrn_reflns_limit_k_max 39
_diffrn_reflns_limit_k_min -31
_diffrn_reflns_limit_l_max 25
_diffrn_reflns_limit_l_min -25
_diffrn_reflns_number 73412
_diffrn_reflns_point_group_measured_fraction_full 1.000
_diffrn_reflns_point_group_measured_fraction_max 1.000
_diffrn_reflns_theta_full 61.168
_diffrn_reflns_theta_max 61.168
_diffrn_reflns_theta_min 3.465
_diffrn_source 'sealed X-ray tube'
_diffrn_source_type 'SuperNova (Cu) X-ray Source'
_exptl_absorpt_coefficient_mu 0.315
_exptl_absorpt_correction_T_max 1.00000
_exptl_absorpt_correction_T_min 0.33819
_exptl_absorpt_correction_type multi-scan
_exptl_absorpt_process_details
;
CrysAlisPro, Agilent Technologies,
Version 1.171.37.35 (release 13-08-2014 CrysAlis171 .NET)
(compiled Aug 13 2014,18:06:01)
Empirical absorption correction using spherical harmonics,
 implemented in SCALE3 ABSPACK scaling algorithm.
;
_exptl_crystal_colour 'clear light colourless'
_exptl_crystal_colour_lustre clear
_exptl_crystal_colour_modifier light
_exptl_crystal_colour_primary colourless
_exptl_crystal_density_diffrn 0.680
_exptl_crystal_density_meas ?
_exptl_crystal_density_method 'Not measured'
_exptl_crystal_description hexagonal
_exptl_crystal_F_000 5424
_exptl_crystal_size_max 0.1
_exptl_crystal_size_mid 0.1
_exptl_crystal_size_min 0.1
_exptl_transmission_factor_max 'Not measured'
_exptl_transmission_factor_min 'Not measured'
_refine_diff_density_max 0.132
_refine_diff_density_min -0.188
_refine_diff_density_rms 0.029
_refine_ls_abs_structure_details
;
 Flack x determined using 1695 quotients [(I+)-(I-)]/[(I+)+(I-)]
 (Parsons, Flack and Wagner, Acta Cryst. B69 (2013) 249-259).
;
_refine_ls_abs_structure_Flack 0.9(3)
_refine_ls_extinction_coef 0.00022(3)
_refine_ls_extinction_expression Fc^*^=kFc[1+0.001xFc^2^\l^3^/sin(2\q)]^-1/4^
_refine_ls_extinction_method 'SHELXL-2014/7 (Sheldrick 2014'
_refine_ls_goodness_of_fit_ref 0.887
_refine_ls_hydrogen_treatment constr
_refine_ls_matrix_type full
_refine_ls_number_parameters 587
_refine_ls_number_reflns 12788
_refine_ls_number_restraints 0
_refine_ls_restrained_S_all 0.887
_refine_ls_R_factor_all 0.1179
_refine_ls_R_factor_gt 0.0597
_refine_ls_shift/su_max 0.000
_refine_ls_shift/su_mean 0.000
_refine_ls_structure_factor_coef Fsqd
_refine_ls_weighting_details 'w=1/[\s^2^(Fo^2^)+(0.0519P)^2^] where P=(Fo^2^+2Fc^2^)/3'
_refine_ls_weighting_scheme calc
_refine_ls_wR_factor_gt 0.1404
_refine_ls_wR_factor_ref 0.1731
_reflns_Friedel_coverage 0.794
_reflns_Friedel_fraction_full 1.000
_reflns_Friedel_fraction_max 1.000
_reflns_number_gt 5972
_reflns_number_total 12788
_reflns_threshold_expression 'I > 2\s(I)'
_cod_data_source_file (4P2M)-2.cif
_cod_data_source_block 4P2M-2
_cod_depositor_comments
;
The following automatic conversions were performed:

data item '_chemical_melting_point' value 'Not measured' was changed
to '?' -- the value is undefined or not given.

data item '_exptl_crystal_density_meas' value 'Not measured' was
changed to '?' -- the value is perceived as not measured.

Automatic conversion script
Id: cif_fix_values 6909 2019-04-08 15:41:33Z antanas 
;
_cod_original_sg_symbol_Hall 'P 62 2c (0 0 1)'
_cod_database_code 4131627
_shelx_shelxl_version_number 2014-7
_chemical_oxdiff_formula C228H216N32
_shelx_space_group_comment
;
The symmetry employed for this shelxl refinement is uniquely defined
by the following loop, which should always be used as a source of
symmetry information in preference to the above space-group names.
They are only intended as comments.
;
_shelx_estimated_absorpt_t_max 1.00000
_shelx_estimated_absorpt_t_min 0.33819
_reflns_odcompleteness_completeness 99.89
_reflns_odcompleteness_iscentric 1
_reflns_odcompleteness_theta 61.08
_olex2_refinement_description
;
1. Fixed Uiso
 At 1.2 times of:
  All C(H) groups, All C(H,H) groups
2.a Secondary CH2 refined with riding coordinates:
 C42(H42A,H42B), C43(H43A,H43B), C44(H44A,H44B), C45(H45A,H45B), C47(H47A,
 H47B), C48(H48A,H48B), C49(H49A,H49B), C51(H51A,H51B), C53(H53A,H53B),
 C54(H54A,H54B), C56(H56A,H56B), C57(H57A,H57B)
2.b Aromatic/amide H refined with riding coordinates:
 C4(H4), C5(H5), C7(H7), C8(H8), C10(H10), C11(H11), C13(H13), C14(H14),
 C15(H15), C17(H17), C18(H18), C20(H20), C22(H22), C23(H23), C25(H25), C26(H26),
  C29(H29), C30(H30), C32(H32), C33(H33), C35(H35), C36(H36), C38(H38),
 C39(H39), C40(H40), C41(H41), C46(H46), C50(H50), C52(H52), C55(H55)
;
_olex2_submission_special_instructions 'No special instructions were received'

loop_
_space_group_symop_operation_xyz
'x, y, z'
'x-y, x, z+1/3'
'-y, x-y, z+2/3'
'-x, -y, z'
'-x+y, -x, z+1/3'
'y, -x+y, z+2/3'
'x-y, -y, -z'
'-x, -x+y, -z+1/3'
'y, x, -z+2/3'
'-y, -x, -z+2/3'
'-x+y, y, -z'
'x, x-y, -z+1/3'

loop_
_atom_site_label
_atom_site_type_symbol
_atom_site_fract_x
_atom_site_fract_y
_atom_site_fract_z
_atom_site_U_iso_or_equiv
_atom_site_adp_type
_atom_site_occupancy
_atom_site_site_symmetry_order
_atom_site_calc_flag
_atom_site_refinement_flags_posn
N1 N -0.37210(19) -0.14850(17) -0.6437(3) 0.1014(16) Uani 1 1 d .
N2 N -0.3947(2) -0.2064(2) -0.7540(2) 0.0977(16) Uani 1 1 d .
N3 N -0.44636(19) -0.21519(19) -0.5593(2) 0.0982(15) Uani 1 1 d .
N4 N -0.1797(2) -0.3090(2) -0.7309(3) 0.130(2) Uani 1 1 d .
N5 N -0.69720(18) -0.45902(18) -0.4100(2) 0.1000(16) Uani 1 1 d .
N6 N -0.55126(16) -0.35911(15) -0.3545(3) 0.0969(15) Uani 1 1 d .
N7 N -0.6439(2) -0.41455(18) -0.2961(3) 0.1143(19) Uani 1 1 d .
N8 N -0.6197(2) -0.48202(19) -0.2713(3) 0.1105(18) Uani 1 1 d .
C1 C -0.37182(19) -0.36945(19) -0.8288(3) 0.0837(16) Uani 1 1 d .
C2 C -0.3935(2) -0.40056(19) -0.8723(3) 0.0883(17) Uani 1 1 d .
C3 C -0.3857(2) -0.3375(2) -0.8119(2) 0.0864(17) Uani 1 1 d .
C4 C -0.4281(2) -0.3507(2) -0.7966(3) 0.0881(16) Uani 1 1 d .
H4 H -0.4496 -0.3795 -0.7995 0.106 Uiso 1 1 calc R
C5 C -0.4374(2) -0.3198(2) -0.7771(3) 0.0890(17) Uani 1 1 d .
H5 H -0.4655 -0.3290 -0.7644 0.107 Uiso 1 1 calc R
C6 C -0.4090(2) -0.2773(2) -0.7751(2) 0.0839(16) Uani 1 1 d .
C7 C -0.3666(2) -0.2643(2) -0.7915(3) 0.0899(17) Uani 1 1 d .
H7 H -0.3457 -0.2352 -0.7886 0.108 Uiso 1 1 calc R
C8 C -0.3548(2) -0.29360(19) -0.8122(2) 0.0847(16) Uani 1 1 d .
H8 H -0.3270 -0.2841 -0.8260 0.102 Uiso 1 1 calc R
C9 C -0.33185(19) -0.36241(19) -0.7992(3) 0.0821(15) Uani 1 1 d .
C10 C -0.3304(2) -0.35959(19) -0.7395(3) 0.0863(16) Uani 1 1 d .
H10 H -0.3552 -0.3652 -0.7186 0.104 Uiso 1 1 calc R
C11 C -0.2928(2) -0.34854(19) -0.7092(3) 0.0894(17) Uani 1 1 d .
H11 H -0.2930 -0.3476 -0.6681 0.107 Uiso 1 1 calc R
C12 C -0.2552(2) -0.3390(2) -0.7371(3) 0.0942(18) Uani 1 1 d .
C13 C -0.2552(2) -0.3413(2) -0.8023(3) 0.100(2) Uani 1 1 d .
H13 H -0.2304 -0.3345 -0.8237 0.120 Uiso 1 1 calc R
C14 C -0.2943(2) -0.3541(2) -0.8295(3) 0.0928(17) Uani 1 1 d .
H14 H -0.2958 -0.3573 -0.8704 0.111 Uiso 1 1 calc R
C15 C -0.4608(2) -0.3781(2) -0.4909(3) 0.0925(18) Uani 1 1 d .
H15 H -0.4547 -0.3796 -0.5306 0.111 Uiso 1 1 calc R
C16 C -0.4349(2) -0.3824(2) -0.4468(3) 0.0892(17) Uani 1 1 d .
C17 C -0.4452(2) -0.3799(2) -0.3877(3) 0.0901(17) Uani 1 1 d .
H17 H -0.4284 -0.3813 -0.3573 0.108 Uiso 1 1 calc R
C18 C -0.4803(2) -0.3752(2) -0.3753(3) 0.0942(18) Uani 1 1 d .
H18 H -0.4885 -0.3759 -0.3361 0.113 Uiso 1 1 calc R
C19 C -0.5037(2) -0.36950(19) -0.4193(4) 0.0930(18) Uani 1 1 d .
C20 C -0.4932(2) -0.3722(2) -0.4770(3) 0.0851(16) Uani 1 1 d .
H20 H -0.5095 -0.3696 -0.5071 0.102 Uiso 1 1 calc R
C21 C -0.59922(19) -0.57262(18) -0.4244(2) 0.0807(15) Uani 1 1 d .
C22 C -0.6343(2) -0.5782(2) -0.3900(3) 0.0963(18) Uani 1 1 d .
H22 H -0.6605 -0.6040 -0.3923 0.116 Uiso 1 1 calc R
C23 C -0.63039(19) -0.5460(2) -0.3530(3) 0.0902(17) Uani 1 1 d .
H23 H -0.6541 -0.5507 -0.3303 0.108 Uiso 1 1 calc R
C24 C -0.5927(2) -0.5070(2) -0.3482(3) 0.0984(19) Uani 1 1 d .
C25 C -0.5579(2) -0.5001(2) -0.3816(3) 0.1001(19) Uani 1 1 d .
H25 H -0.5323 -0.4738 -0.3784 0.120 Uiso 1 1 calc R
C26 C -0.55986(18) -0.5319(2) -0.4208(3) 0.0907(17) Uani 1 1 d .
H26 H -0.5360 -0.5265 -0.4437 0.109 Uiso 1 1 calc R
C27 C -0.5783(3) -0.4122(3) -0.6388(4) 0.131(3) Uani 1 1 d .
C28 C -0.5380(2) -0.3689(2) -0.6237(3) 0.0894(17) Uani 1 1 d .
C29 C -0.5471(2) -0.3404(2) -0.5882(3) 0.0938(19) Uani 1 1 d .
H29 H -0.5753 -0.3495 -0.5767 0.113 Uiso 1 1 calc R
C30 C -0.5140(2) -0.30000(19) -0.5715(2) 0.0813(15) Uani 1 1 d .
H30 H -0.5201 -0.2819 -0.5490 0.098 Uiso 1 1 calc R
C31 C -0.4692(2) -0.2858(2) -0.5895(3) 0.0974(19) Uani 1 1 d .
C32 C -0.4601(2) -0.3138(2) -0.6204(3) 0.0940(17) Uani 1 1 d .
H32 H -0.4318 -0.3061 -0.6299 0.113 Uiso 1 1 calc R
C33 C -0.4956(2) -0.3549(2) -0.6374(3) 0.102(2) Uani 1 1 d .
H33 H -0.4895 -0.3733 -0.6591 0.123 Uiso 1 1 calc R
C34 C -0.6068(2) -0.4371(2) -0.5883(3) 0.0892(17) Uani 1 1 d .
C35 C -0.6482(2) -0.4402(2) -0.5809(3) 0.0981(19) Uani 1 1 d .
H35 H -0.6617 -0.4351 -0.6125 0.118 Uiso 1 1 calc R
C36 C -0.6673(2) -0.4509(2) -0.5267(3) 0.0984(19) Uani 1 1 d .
H36 H -0.6929 -0.4506 -0.5205 0.118 Uiso 1 1 calc R
C37 C -0.6499(2) -0.4620(2) -0.4818(3) 0.0851(16) Uani 1 1 d .
C38 C -0.6114(2) -0.4624(2) -0.4883(3) 0.0885(17) Uani 1 1 d .
H38 H -0.6008 -0.4720 -0.4577 0.106 Uiso 1 1 calc R
C39 C -0.5894(2) -0.4486(2) -0.5404(3) 0.0985(19) Uani 1 1 d .
H39 H -0.5626 -0.4468 -0.5444 0.118 Uiso 1 1 calc R
C40 C -0.2154(3) -0.3256(2) -0.7033(4) 0.120(2) Uani 1 1 d .
H40 H -0.2163 -0.3293 -0.6625 0.143 Uiso 1 1 calc R
C41 C -0.4222(2) -0.2455(2) -0.7554(2) 0.0856(16) Uani 1 1 d .
H41 H -0.4507 -0.2549 -0.7444 0.103 Uiso 1 1 calc R
C42 C -0.4107(2) -0.1770(2) -0.7382(3) 0.1002(19) Uani 1 1 d .
H42A H -0.4366 -0.1923 -0.7141 0.120 Uiso 1 1 calc R
H42B H -0.4185 -0.1673 -0.7739 0.120 Uiso 1 1 calc R
C43 C -0.3770(3) -0.1383(2) -0.7048(3) 0.112(2) Uani 1 1 d .
H43A H -0.3495 -0.1270 -0.7250 0.134 Uiso 1 1 calc R
H43B H -0.3849 -0.1160 -0.7049 0.134 Uiso 1 1 calc R
C44 C -0.2976(2) -0.1399(3) -0.6435(5) 0.157(4) Uani 1 1 d .
H44A H -0.3038 -0.1491 -0.6844 0.188 Uiso 1 1 calc R
H44B H -0.2672 -0.1184 -0.6400 0.188 Uiso 1 1 calc R
C45 C -0.3267(3) -0.1208(2) -0.6222(4) 0.143(3) Uani 1 1 d .
H45A H -0.3265 -0.1194 -0.5794 0.172 Uiso 1 1 calc R
H45B H -0.3151 -0.0916 -0.6374 0.172 Uiso 1 1 calc R
C46 C -0.4376(2) -0.2424(2) -0.5724(3) 0.0957(19) Uani 1 1 d .
H46 H -0.4086 -0.2350 -0.5715 0.115 Uiso 1 1 calc R
C47 C -0.4076(3) -0.1705(2) -0.5461(3) 0.128(3) Uani 1 1 d .
H47A H -0.3820 -0.1724 -0.5379 0.154 Uiso 1 1 calc R
H47B H -0.4135 -0.1574 -0.5123 0.154 Uiso 1 1 calc R
C48 C -0.4016(3) -0.1439(2) -0.6027(3) 0.111(2) Uani 1 1 d .
H48A H -0.4294 -0.1540 -0.6216 0.133 Uiso 1 1 calc R
H48B H -0.3898 -0.1137 -0.5925 0.133 Uiso 1 1 calc R
C49 C -0.5907(3) -0.3521(2) -0.3485(4) 0.129(3) Uani 1 1 d .
H49A H -0.5815 -0.3218 -0.3541 0.155 Uiso 1 1 calc R
H49B H -0.6121 -0.3687 -0.3785 0.155 Uiso 1 1 calc R
C50 C -0.5421(2) -0.3636(2) -0.4073(4) 0.0939(17) Uani 1 1 d .
H50 H -0.5589 -0.3632 -0.4385 0.113 Uiso 1 1 calc R
C51 C -0.6105(3) -0.3665(2) -0.2877(4) 0.135(3) Uani 1 1 d .
H51A H -0.6243 -0.3504 -0.2748 0.162 Uiso 1 1 calc R
H51B H -0.5887 -0.3628 -0.2589 0.162 Uiso 1 1 calc R
C52 C -0.5891(3) -0.4748(3) -0.3053(3) 0.108(2) Uani 1 1 d .
H52 H -0.5635 -0.4483 -0.3032 0.130 Uiso 1 1 calc R
C53 C -0.6127(3) -0.4462(3) -0.2296(4) 0.136(3) Uani 1 1 d .
H53A H -0.5847 -0.4209 -0.2373 0.164 Uiso 1 1 calc R
H53B H -0.6127 -0.4554 -0.1892 0.164 Uiso 1 1 calc R
C54 C -0.6481(3) -0.4347(3) -0.2371(3) 0.121(2) Uani 1 1 d .
H54A H -0.6763 -0.4606 -0.2338 0.145 Uiso 1 1 calc R
H54B H -0.6457 -0.4146 -0.2064 0.145 Uiso 1 1 calc R
C55 C -0.6706(2) -0.4697(2) -0.4201(3) 0.0947(18) Uani 1 1 d .
H55 H -0.6626 -0.4826 -0.3907 0.114 Uiso 1 1 calc R
C56 C -0.7103(2) -0.4651(2) -0.3477(3) 0.103(2) Uani 1 1 d .
H56A H -0.7040 -0.4858 -0.3292 0.123 Uiso 1 1 calc R
H56B H -0.7412 -0.4757 -0.3444 0.123 Uiso 1 1 calc R
C57 C -0.6836(3) -0.4192(3) -0.3169(3) 0.112(2) Uani 1 1 d .
H57A H -0.6780 -0.3964 -0.3449 0.135 Uiso 1 1 calc R
H57B H -0.7000 -0.4171 -0.2841 0.135 Uiso 1 1 calc R

loop_
_atom_site_aniso_label
_atom_site_aniso_U_11
_atom_site_aniso_U_22
_atom_site_aniso_U_33
_atom_site_aniso_U_23
_atom_site_aniso_U_13
_atom_site_aniso_U_12
N1 0.084(4) 0.081(3) 0.133(4) -0.015(3) -0.016(3) 0.036(3)
N2 0.117(4) 0.113(5) 0.092(3) 0.013(3) 0.006(3) 0.079(4)
N3 0.116(4) 0.081(4) 0.100(3) -0.011(3) -0.013(3) 0.052(4)
N4 0.077(4) 0.119(5) 0.183(6) -0.011(4) -0.039(4) 0.041(4)
N5 0.085(4) 0.096(4) 0.117(4) 0.003(3) 0.021(3) 0.043(3)
N6 0.076(3) 0.063(3) 0.145(4) -0.012(3) 0.012(3) 0.029(3)
N7 0.091(4) 0.086(4) 0.147(5) -0.021(4) 0.035(4) 0.030(3)
N8 0.111(5) 0.101(4) 0.125(4) -0.026(4) -0.018(4) 0.056(4)
C1 0.082(4) 0.078(4) 0.106(4) -0.012(3) -0.015(3) 0.052(3)
C2 0.098(4) 0.067(4) 0.113(4) 0.006(3) 0.000(4) 0.051(3)
C3 0.102(5) 0.097(5) 0.084(3) -0.009(3) -0.008(3) 0.068(4)
C4 0.078(4) 0.081(4) 0.109(4) -0.003(3) -0.001(3) 0.042(3)
C5 0.072(4) 0.106(5) 0.097(4) 0.012(4) 0.006(3) 0.051(4)
C6 0.111(5) 0.080(4) 0.080(3) -0.003(3) -0.006(3) 0.061(4)
C7 0.085(4) 0.083(4) 0.112(4) -0.014(4) -0.008(4) 0.049(4)
C8 0.078(4) 0.069(4) 0.093(4) 0.001(3) 0.000(3) 0.026(3)
C9 0.067(4) 0.081(4) 0.104(4) -0.005(3) 0.001(3) 0.041(3)
C10 0.076(4) 0.085(4) 0.104(4) 0.004(3) 0.006(4) 0.045(3)
C11 0.082(4) 0.077(4) 0.113(4) -0.008(3) -0.021(4) 0.043(3)
C12 0.079(4) 0.097(5) 0.121(5) -0.022(4) -0.020(4) 0.055(4)
C13 0.057(4) 0.093(4) 0.146(6) 0.022(4) 0.011(4) 0.035(3)
C14 0.079(4) 0.095(4) 0.107(4) -0.012(4) -0.003(4) 0.045(4)
C15 0.103(5) 0.098(5) 0.084(4) 0.002(3) -0.009(4) 0.056(4)
C16 0.086(4) 0.098(5) 0.087(4) 0.014(3) 0.005(3) 0.048(4)
C17 0.096(5) 0.091(4) 0.087(4) 0.007(3) 0.006(3) 0.050(4)
C18 0.087(4) 0.087(4) 0.093(4) -0.010(3) 0.013(4) 0.032(4)
C19 0.069(4) 0.074(4) 0.134(6) 0.014(4) -0.004(4) 0.034(3)
C20 0.080(4) 0.098(4) 0.088(4) 0.011(3) 0.005(3) 0.052(4)
C21 0.074(4) 0.072(4) 0.085(3) 0.002(3) -0.003(3) 0.028(3)
C22 0.078(4) 0.090(5) 0.115(4) -0.015(4) -0.008(4) 0.038(4)
C23 0.060(4) 0.093(5) 0.116(4) -0.005(4) 0.014(3) 0.036(3)
C24 0.092(5) 0.102(5) 0.109(4) -0.027(4) -0.009(4) 0.055(4)
C25 0.067(4) 0.084(4) 0.146(5) -0.014(4) -0.005(4) 0.035(3)
C26 0.057(3) 0.088(4) 0.109(4) -0.031(4) -0.011(3) 0.022(3)
C27 0.115(6) 0.135(7) 0.182(9) 0.011(8) 0.011(8) 0.092(6)
C28 0.077(4) 0.081(4) 0.118(4) -0.007(4) -0.017(4) 0.045(4)
C29 0.100(5) 0.082(4) 0.105(4) 0.030(4) 0.010(4) 0.050(4)
C30 0.077(4) 0.069(4) 0.090(3) -0.001(3) -0.007(3) 0.031(3)
C31 0.095(5) 0.082(4) 0.111(4) 0.013(4) -0.012(4) 0.041(4)
C32 0.075(4) 0.088(4) 0.117(5) 0.004(4) -0.001(4) 0.040(4)
C33 0.097(5) 0.118(6) 0.109(4) 0.031(4) 0.019(4) 0.066(5)
C34 0.092(4) 0.085(4) 0.094(4) 0.014(3) 0.018(4) 0.047(4)
C35 0.074(4) 0.096(5) 0.131(5) 0.001(4) -0.007(4) 0.048(4)
C36 0.087(4) 0.100(5) 0.105(5) 0.004(4) 0.029(4) 0.044(4)
C37 0.093(5) 0.080(4) 0.081(4) 0.000(3) 0.004(3) 0.042(4)
C38 0.094(5) 0.089(4) 0.087(4) -0.003(3) 0.000(4) 0.050(4)
C39 0.066(4) 0.080(4) 0.134(5) 0.019(4) -0.007(4) 0.025(3)
C40 0.088(5) 0.101(5) 0.168(7) -0.012(5) -0.038(5) 0.046(5)
C41 0.097(5) 0.077(4) 0.093(4) 0.000(3) -0.003(3) 0.052(4)
C42 0.103(5) 0.095(5) 0.133(5) 0.010(4) 0.002(4) 0.072(4)
C43 0.114(6) 0.082(5) 0.150(6) 0.034(5) 0.002(5) 0.057(5)
C44 0.083(5) 0.094(5) 0.289(12) 0.054(7) 0.011(6) 0.042(4)
C45 0.165(9) 0.074(5) 0.187(8) 0.024(5) 0.021(7) 0.058(6)
C46 0.092(5) 0.094(5) 0.101(4) 0.013(4) -0.014(4) 0.047(4)
C47 0.159(7) 0.096(5) 0.103(5) -0.002(4) -0.002(5) 0.044(5)
C48 0.122(6) 0.083(4) 0.129(5) -0.002(4) -0.012(5) 0.052(4)
C49 0.113(6) 0.077(4) 0.215(8) 0.017(5) 0.052(6) 0.062(4)
C50 0.076(4) 0.077(4) 0.128(5) -0.003(4) 0.010(4) 0.038(3)
C51 0.104(5) 0.080(5) 0.218(9) -0.012(5) 0.030(6) 0.044(4)
C52 0.099(5) 0.100(5) 0.119(5) -0.004(5) -0.014(5) 0.045(5)
C53 0.152(7) 0.128(7) 0.141(6) -0.065(5) -0.031(5) 0.079(6)
C54 0.131(6) 0.134(6) 0.117(5) -0.007(5) 0.019(5) 0.081(6)
C55 0.107(5) 0.078(4) 0.094(4) 0.025(3) 0.006(4) 0.043(4)
C56 0.072(4) 0.092(5) 0.138(6) 0.012(4) 0.010(4) 0.037(4)
C57 0.110(6) 0.128(6) 0.118(5) 0.015(5) 0.036(4) 0.074(5)

loop_
_atom_type_symbol
_atom_type_description
_atom_type_scat_dispersion_real
_atom_type_scat_dispersion_imag
_atom_type_scat_source
C C 0.0181 0.0091 'International Tables Vol C Tables 4.2.6.8 and 6.1.1.4'
H H 0.0000 0.0000 'International Tables Vol C Tables 4.2.6.8 and 6.1.1.4'
N N 0.0311 0.0180 'International Tables Vol C Tables 4.2.6.8 and 6.1.1.4'

loop_
_geom_angle_atom_site_label_1
_geom_angle_atom_site_label_2
_geom_angle_atom_site_label_3
_geom_angle
_geom_angle_site_symmetry_1
_geom_angle_site_symmetry_3
C43 N1 C45 111.6(6) . .
C43 N1 C48 112.7(6) . .
C48 N1 C45 108.7(6) . .
C41 N2 C42 115.9(6) . .
C46 N3 C47 115.3(7) . .
C40 N4 C44 113.3(8) . 9_553
C55 N5 C56 112.3(6) . .
C50 N6 C49 114.4(6) . .
C54 N7 C51 105.2(7) . .
C57 N7 C51 110.1(7) . .
C57 N7 C54 112.6(6) . .
C52 N8 C53 116.8(7) . .
C2 C1 C3 121.5(5) . .
C2 C1 C9 124.0(5) . .
C9 C1 C3 114.3(5) . .
C1 C2 C16 122.3(5) . 9_553
C1 C2 C21 122.2(5) . 10_443
C21 C2 C16 115.5(5) 10_443 9_553
C4 C3 C1 121.6(6) . .
C4 C3 C8 119.8(6) . .
C8 C3 C1 118.6(6) . .
C5 C4 C3 118.0(6) . .
C6 C5 C4 124.7(6) . .
C5 C6 C7 116.8(6) . .
C5 C6 C41 121.4(6) . .
C7 C6 C41 121.8(6) . .
C8 C7 C6 121.7(6) . .
C7 C8 C3 118.6(6) . .
C10 C9 C1 117.5(5) . .
C10 C9 C14 118.6(6) . .
C14 C9 C1 123.6(6) . .
C9 C10 C11 120.8(6) . .
C12 C11 C10 122.6(6) . .
C11 C12 C13 118.3(6) . .
C11 C12 C40 120.8(7) . .
C40 C12 C13 120.9(7) . .
C14 C13 C12 116.0(6) . .
C13 C14 C9 123.7(6) . .
C20 C15 C16 121.4(6) . .
C15 C16 C2 122.7(6) . 9_553
C17 C16 C2 119.7(6) . 9_553
C17 C16 C15 117.4(6) . .
C18 C17 C16 119.1(6) . .
C17 C18 C19 121.9(6) . .
C18 C19 C50 123.4(7) . .
C20 C19 C18 117.9(6) . .
C20 C19 C50 118.5(6) . .
C15 C20 C19 122.1(6) . .
C22 C21 C2 124.2(5) . 10_443
C22 C21 C26 117.8(6) . .
C26 C21 C2 117.9(6) . 10_443
C23 C22 C21 120.8(6) . .
C24 C23 C22 122.3(6) . .
C23 C24 C52 120.5(7) . .
C25 C24 C23 118.7(6) . .
C25 C24 C52 120.7(7) . .
C24 C25 C26 121.7(6) . .
C25 C26 C21 118.7(6) . .
C27 C27 C28 118.0(11) 10_443 .
C27 C27 C34 125.0(12) 10_443 .
C34 C27 C28 116.5(7) . .
C29 C28 C27 113.7(6) . .
C33 C28 C27 128.7(7) . .
C33 C28 C29 117.6(6) . .
C30 C29 C28 120.5(6) . .
C29 C30 C31 119.8(6) . .
C32 C31 C30 119.7(6) . .
C32 C31 C46 124.9(7) . .
C46 C31 C30 115.4(7) . .
C31 C32 C33 118.1(6) . .
C28 C33 C32 124.2(7) . .
C35 C34 C27 120.2(6) . .
C39 C34 C27 119.7(6) . .
C39 C34 C35 118.4(6) . .
C36 C35 C34 118.5(6) . .
C37 C36 C35 121.5(6) . .
C36 C37 C38 121.7(6) . .
C36 C37 C55 119.2(6) . .
C38 C37 C55 118.8(6) . .
C39 C38 C37 118.7(6) . .
C38 C39 C34 120.8(6) . .
N4 C40 C12 118.6(8) . .
N2 C41 C6 119.1(6) . .
N2 C42 C43 111.0(6) . .
N1 C43 C42 112.9(5) . .
N4 C44 C45 106.5(7) 9_553 .
N1 C45 C44 110.2(7) . .
N3 C46 C31 123.8(7) . .
N3 C47 C48 104.7(6) . .
N1 C48 C47 110.1(6) . .
C51 C49 N6 109.2(7) . .
N6 C50 C19 119.7(7) . .
C49 C51 N7 103.6(7) . .
N8 C52 C24 121.3(7) . .
N8 C53 C54 110.4(7) . .
N7 C54 C53 109.5(7) . .
N5 C55 C37 119.8(6) . .
N5 C56 C57 106.7(5) . .
N7 C57 C56 108.4(6) . .

loop_
_geom_bond_atom_site_label_1
_geom_bond_atom_site_label_2
_geom_bond_distance
_geom_bond_site_symmetry_2
N1 C43 1.463(9) .
N1 C45 1.494(10) .
N1 C48 1.471(9) .
N2 C41 1.241(8) .
N2 C42 1.471(8) .
N3 C46 1.196(8) .
N3 C47 1.529(9) .
N4 C40 1.267(10) .
N4 C44 1.570(10) 9_553
N5 C55 1.209(8) .
N5 C56 1.466(8) .
N6 C49 1.555(8) .
N6 C50 1.271(8) .
N7 C51 1.533(9) .
N7 C54 1.486(10) .
N7 C57 1.423(9) .
N8 C52 1.253(9) .
N8 C53 1.504(9) .
C1 C2 1.393(8) .
C1 C3 1.501(8) .
C1 C9 1.479(8) .
C2 C16 1.500(8) 9_553
C2 C21 1.462(8) 10_443
C3 C4 1.387(8) .
C3 C8 1.392(8) .
C4 C5 1.373(9) .
C5 C6 1.337(8) .
C6 C7 1.391(9) .
C6 C41 1.498(8) .
C7 C8 1.389(8) .
C9 C10 1.353(8) .
C9 C14 1.399(8) .
C10 C11 1.379(8) .
C11 C12 1.363(9) .
C12 C13 1.477(9) .
C12 C40 1.466(9) .
C13 C14 1.375(8) .
C15 C16 1.418(8) .
C15 C20 1.315(8) .
C16 C2 1.500(8) 9_553
C16 C17 1.401(8) .
C17 C18 1.371(9) .
C18 C19 1.379(9) .
C19 C20 1.374(9) .
C19 C50 1.509(9) .
C21 C2 1.461(8) 10_443
C21 C22 1.399(9) .
C21 C26 1.430(8) .
C22 C23 1.373(9) .
C23 C24 1.372(9) .
C24 C25 1.367(9) .
C24 C52 1.460(10) .
C25 C26 1.416(9) .
C27 C27 1.304(17) 10_443
C27 C28 1.534(12) .
C27 C34 1.492(11) .
C28 C29 1.451(9) .
C28 C33 1.370(9) .
C29 C30 1.383(8) .
C30 C31 1.472(9) .
C31 C32 1.383(9) .
C31 C46 1.440(9) .
C32 C33 1.430(10) .
C34 C35 1.434(9) .
C34 C39 1.408(9) .
C35 C36 1.361(9) .
C36 C37 1.348(9) .
C37 C38 1.390(8) .
C37 C55 1.538(9) .
C38 C39 1.365(8) .
C42 C43 1.503(9) .
C44 N4 1.570(10) 9_553
C44 C45 1.575(12) .
C47 C48 1.543(10) .
C49 C51 1.514(11) .
C53 C54 1.524(11) .
C56 C57 1.586(10) .

loop_
_smtbx_masks_void_nr
_smtbx_masks_void_average_x
_smtbx_masks_void_average_y
_smtbx_masks_void_average_z
_smtbx_masks_void_volume
_smtbx_masks_void_count_electrons
1 -0.904 -0.684 -0.775 12389.2 0.0
2 0.000 0.500 0.667 269.6 159.2
3 0.500 0.500 0.333 269.6 159.2
4 0.500 0.000 0.000 269.6 159.2
